data_4506062
loop_
_publ_author_name
'Wang, Wen-Hua'
'Tian, Han-Rui'
'Zhou, Zhi-Chao'
'Feng, Yun-Long'
'Cheng, Jian-Wen'

_publ_section_title
;
 Two Unusual Chiral Lanthanide--Sulfate Frameworks with Helical Tubes and
 Channels Constructed from Interweaving Two Double-Helical Chains
;
_journal_issue 5
_journal_name_full 'Crystal Growth &amp; Design'
_journal_page_first 2567
_journal_paper_doi 10.1021/cg3001703
_journal_volume 12
_journal_year 2012
_chemical_formula_sum 'H10 O23 S4 Y4'
_chemical_formula_weight 861.96
_chemical_name_systematic
; 
 ? 
;
_space_group_IT_number 19
_symmetry_cell_setting orthorhombic
_symmetry_space_group_name_Hall 'P 2ac 2ab'
_symmetry_space_group_name_H-M 'P 21 21 21'
_atom_sites_solution_hydrogens geom
_atom_sites_solution_primary direct
_atom_sites_solution_secondary difmap
_audit_creation_method SHELXL-97
_cell_angle_alpha 90.00
_cell_angle_beta 90.00
_cell_angle_gamma 90.00
_cell_formula_units_Z 4
_cell_length_a 10.2608(4)
_cell_length_b 10.7516(4)
_cell_length_c 16.5684(6)
_cell_measurement_reflns_used 4930
_cell_measurement_temperature 296(2)
_cell_measurement_theta_max 27.68
_cell_measurement_theta_min 2.26
_cell_volume 1827.83(12)
_computing_cell_refinement 'SAINT (Bruker, 2006)'
_computing_data_collection 'APEXII (Bruker, 2006)'
_computing_data_reduction SAINT
_computing_molecular_graphics 'DIAMOND (Brandenburg, 1999)'
_computing_publication_material 'SHELXTL (Sheldrick, 2008)'
_computing_structure_refinement 'SHELXL-97 (Sheldrick, 1997)'
_computing_structure_solution 'SHELXS-97 (Sheldrick, 1990)'
_diffrn_ambient_temperature 296(2)
_diffrn_measured_fraction_theta_full 0.998
_diffrn_measured_fraction_theta_max 0.998
_diffrn_measurement_device_type 'Bruker APEX-II area-detector diffractometer'
_diffrn_measurement_method 'phi and omega scans'
_diffrn_radiation_monochromator graphite
_diffrn_radiation_source 'fine-focus sealed tube'
_diffrn_radiation_type MoK\a
_diffrn_radiation_wavelength 0.71073
_diffrn_reflns_av_R_equivalents 0.0484
_diffrn_reflns_av_sigmaI/netI 0.0600
_diffrn_reflns_limit_h_max 13
_diffrn_reflns_limit_h_min -10
_diffrn_reflns_limit_k_max 14
_diffrn_reflns_limit_k_min -14
_diffrn_reflns_limit_l_max 17
_diffrn_reflns_limit_l_min -21
_diffrn_reflns_number 15545
_diffrn_reflns_theta_full 27.68
_diffrn_reflns_theta_max 27.68
_diffrn_reflns_theta_min 2.26
_diffrn_standards_decay_% none
_diffrn_standards_interval_count none
_diffrn_standards_interval_time none
_diffrn_standards_number none
_exptl_absorpt_coefficient_mu 13.148
_exptl_absorpt_correction_T_max 0.1785
_exptl_absorpt_correction_T_min 0.1059
_exptl_absorpt_correction_type empirical
_exptl_absorpt_process_details 'SADABS (Sheldrick, 1996)'
_exptl_crystal_colour colourless
_exptl_crystal_density_diffrn 3.132
_exptl_crystal_density_method 'not measured'
_exptl_crystal_description Prism
_exptl_crystal_F_000 1656
_exptl_crystal_size_max 0.31
_exptl_crystal_size_mid 0.31
_exptl_crystal_size_min 0.20
_refine_diff_density_max 0.726
_refine_diff_density_min -0.647
_refine_diff_density_rms 0.154
_refine_ls_abs_structure_details 'Flack H D (1983), Acta Cryst. A39, 876-881'
_refine_ls_abs_structure_Flack 0.00
_refine_ls_extinction_coef 0.0072(4)
_refine_ls_extinction_expression Fc^*^=kFc[1+0.001xFc^2^\l^3^/sin(2\q)]^-1/4^
_refine_ls_extinction_method SHELXL
_refine_ls_goodness_of_fit_ref 1.092
_refine_ls_hydrogen_treatment mixed
_refine_ls_matrix_type full
_refine_ls_number_parameters 281
_refine_ls_number_reflns 4246
_refine_ls_number_restraints 0
_refine_ls_restrained_S_all 1.092
_refine_ls_R_factor_all 0.0546
_refine_ls_R_factor_gt 0.0468
_refine_ls_shift/su_max 0.000
_refine_ls_shift/su_mean 0.000
_refine_ls_structure_factor_coef Fsqd
_refine_ls_weighting_details 'calc w=1/[\s^2^(Fo^2^)+(0.0461P)^2^+17.6586P] where P=(Fo^2^+2Fc^2^)/3'
_refine_ls_weighting_scheme calc
_refine_ls_wR_factor_gt 0.1113
_refine_ls_wR_factor_ref 0.1152
_reflns_number_gt 3820
_reflns_number_total 4246
_reflns_threshold_expression >2sigma(I)
_cod_data_source_file cg3001703_si_002.cif
_cod_data_source_block 1
_cod_original_sg_symbol_H-M P2(1)2(1)2(1)
_cod_database_code 4506062

loop_
_symmetry_equiv_pos_as_xyz
'x, y, z'
'-x+1/2, -y, z+1/2'
'-x, y+1/2, -z+1/2'
'x+1/2, -y+1/2, -z'

loop_
_atom_site_label
_atom_site_type_symbol
_atom_site_fract_x
_atom_site_fract_y
_atom_site_fract_z
_atom_site_U_iso_or_equiv
_atom_site_adp_type
_atom_site_occupancy
_atom_site_symmetry_multiplicity
_atom_site_calc_flag
Y1 Y 0.44378(8) 0.01824(9) 0.19452(5) 0.0064(2) Uani 1 1 d
Y2 Y 0.07160(8) -0.01940(9) 0.21230(5) 0.00614(19) Uani 1 1 d
Y3 Y 0.21887(8) 0.16006(8) 0.04307(5) 0.0073(2) Uani 1 1 d
Y4 Y 0.25665(8) -0.19327(8) 0.05147(5) 0.00649(19) Uani 1 1 d
S1 S 0.4536(2) 0.2143(2) 0.37266(12) 0.0091(4) Uani 1 1 d
S2 S 0.0456(2) 0.2150(2) 0.36895(12) 0.0075(4) Uani 1 1 d
S3 S -0.0739(2) 0.2545(2) 0.12421(12) 0.0074(4) Uani 1 1 d
S4 S -0.0272(2) 0.1666(2) -0.11636(13) 0.0090(5) Uani 1 1 d
OW1 O 0.6660(8) 0.0638(10) 0.2040(6) 0.042(2) Uani 1 1 d
O1 O 0.4105(7) 0.1558(6) 0.2982(4) 0.0140(14) Uani 1 1 d
OW2 O -0.1371(7) -0.0172(7) 0.2965(4) 0.0184(15) Uani 1 1 d
O2 O 0.4457(7) 0.3510(7) 0.3649(4) 0.0181(15) Uani 1 1 d
O3 O 0.3697(7) 0.1749(6) 0.4388(4) 0.0152(15) Uani 1 1 d
OW3 O 0.2315(9) -0.4102(7) -0.0009(5) 0.0278(19) Uani 1 1 d
O4 O 0.5895(7) 0.1792(7) 0.3892(4) 0.0163(15) Uani 1 1 d
O5 O 0.0983(7) 0.1151(7) 0.3200(4) 0.0216(17) Uani 1 1 d
O6 O -0.0995(6) 0.2066(7) 0.3696(4) 0.0162(15) Uani 1 1 d
O7 O 0.0903(7) 0.2039(7) 0.4513(4) 0.0208(15) Uani 1 1 d
O8 O 0.0824(8) 0.3350(7) 0.3355(5) 0.0266(19) Uani 1 1 d
O9 O -0.0687(7) 0.1283(7) 0.1562(5) 0.0235(18) Uani 1 1 d
O10 O 0.0509(7) 0.2876(7) 0.0865(4) 0.0170(15) Uani 1 1 d
O11 O -0.1791(7) 0.2601(8) 0.0654(4) 0.0257(19) Uani 1 1 d
O12 O -0.1032(8) 0.3405(8) 0.1886(5) 0.031(2) Uani 1 1 d
O13 O 0.0581(7) 0.1163(6) -0.0531(4) 0.0163(14) Uani 1 1 d
O14 O -0.0003(8) 0.3009(7) -0.1252(5) 0.0246(18) Uani 1 1 d
O15 O -0.0051(7) 0.1020(7) -0.1923(4) 0.0188(16) Uani 1 1 d
O16 O -0.1659(7) 0.1539(7) -0.0917(4) 0.0203(16) Uani 1 1 d
O17 O 0.2370(6) 0.1215(6) 0.1778(4) 0.0074(12) Uani 1 1 d
O18 O 0.2745(6) -0.1208(6) 0.1900(4) 0.0085(13) Uani 1 1 d
O19 O 0.3667(6) 0.0007(5) 0.0524(4) 0.0113(13) Uani 1 1 d
O20 O 0.1130(6) -0.0276(6) 0.0748(4) 0.0104(13) Uani 1 1 d

loop_
_atom_site_aniso_label
_atom_site_aniso_U_11
_atom_site_aniso_U_22
_atom_site_aniso_U_33
_atom_site_aniso_U_23
_atom_site_aniso_U_13
_atom_site_aniso_U_12
Y1 0.0067(4) 0.0084(4) 0.0041(3) -0.0001(3) -0.0007(3) -0.0003(3)
Y2 0.0072(4) 0.0076(4) 0.0037(3) 0.0006(3) 0.0008(3) -0.0001(3)
Y3 0.0092(4) 0.0089(4) 0.0037(4) 0.0016(3) 0.0013(3) 0.0009(3)
Y4 0.0076(4) 0.0088(4) 0.0031(3) -0.0011(3) 0.0002(3) -0.0005(3)
S1 0.0112(11) 0.0135(11) 0.0025(9) -0.0022(8) 0.0013(8) -0.0049(9)
S2 0.0088(10) 0.0114(10) 0.0022(9) 0.0003(8) -0.0012(8) 0.0044(9)
S3 0.0081(11) 0.0106(10) 0.0037(9) -0.0014(8) 0.0003(8) 0.0016(9)
S4 0.0131(11) 0.0099(11) 0.0040(9) -0.0004(8) -0.0021(8) 0.0043(9)
OW1 0.012(4) 0.054(6) 0.060(6) 0.016(5) -0.008(4) -0.011(4)
O1 0.015(3) 0.020(4) 0.007(3) -0.005(3) -0.001(3) -0.002(3)
OW2 0.018(4) 0.019(4) 0.018(3) -0.001(3) 0.005(3) -0.001(3)
O2 0.026(4) 0.014(3) 0.014(3) -0.002(3) 0.007(3) -0.007(3)
O3 0.020(4) 0.017(4) 0.008(3) 0.002(3) 0.008(3) -0.003(3)
OW3 0.042(5) 0.018(4) 0.024(4) -0.007(3) -0.006(4) 0.000(4)
O4 0.012(3) 0.025(4) 0.012(3) -0.006(3) -0.002(3) 0.000(3)
O5 0.011(4) 0.030(4) 0.024(4) -0.018(3) -0.001(3) 0.003(3)
O6 0.009(3) 0.024(4) 0.016(3) -0.008(3) 0.000(3) 0.004(3)
O7 0.018(4) 0.041(4) 0.004(3) 0.000(3) -0.005(3) 0.002(3)
O8 0.022(4) 0.024(4) 0.034(4) 0.020(4) 0.008(3) 0.010(4)
O9 0.013(4) 0.020(4) 0.037(5) 0.018(3) 0.001(3) 0.005(3)
O10 0.014(4) 0.017(3) 0.020(4) 0.003(3) 0.011(3) 0.000(3)
O11 0.021(4) 0.042(5) 0.014(4) 0.011(3) -0.012(3) -0.002(4)
O12 0.026(4) 0.042(5) 0.026(4) -0.026(4) 0.017(3) -0.013(4)
O13 0.023(4) 0.017(3) 0.009(3) 0.005(3) -0.008(3) 0.006(3)
O14 0.035(5) 0.012(4) 0.027(4) 0.002(3) -0.017(3) 0.001(3)
O15 0.028(4) 0.024(4) 0.005(3) -0.005(3) 0.001(3) 0.006(3)
O16 0.012(3) 0.030(4) 0.020(4) -0.003(3) 0.003(3) 0.009(3)
O17 0.008(3) 0.011(3) 0.003(3) 0.001(2) 0.000(2) 0.001(3)
O18 0.007(3) 0.011(3) 0.007(3) -0.004(2) 0.001(2) -0.002(3)
O19 0.011(3) 0.011(3) 0.012(3) 0.000(3) 0.003(3) -0.001(2)
O20 0.012(3) 0.012(3) 0.007(3) 0.002(3) 0.000(2) 0.000(3)

loop_
_atom_type_symbol
_atom_type_description
_atom_type_scat_dispersion_real
_atom_type_scat_dispersion_imag
_atom_type_scat_source
O O 0.0106 0.0060 'International Tables Vol C Tables 4.2.6.8 and 6.1.1.4'
H H 0.0000 0.0000 'International Tables Vol C Tables 4.2.6.8 and 6.1.1.4'
S S 0.1246 0.1234 'International Tables Vol C Tables 4.2.6.8 and 6.1.1.4'
Y Y -2.7962 3.5667 'International Tables Vol C Tables 4.2.6.8 and 6.1.1.4'

loop_
_geom_angle_atom_site_label_1
_geom_angle_atom_site_label_2
_geom_angle_atom_site_label_3
_geom_angle
_geom_angle_site_symmetry_1
_geom_angle_site_symmetry_3
O1 Y1 O18 109.4(2) . .
O1 Y1 O14 82.4(3) . 4
O18 Y1 O14 135.6(3) . 4
O1 Y1 OW1 87.7(3) . .
O18 Y1 OW1 151.4(3) . .
O14 Y1 OW1 67.6(3) 4 .
O1 Y1 O2 151.9(2) . 3_645
O18 Y1 O2 81.5(2) . 3_645
O14 Y1 O2 108.3(2) 4 3_645
OW1 Y1 O2 73.6(3) . 3_645
O1 Y1 O15 78.4(2) . 2
O18 Y1 O15 82.6(2) . 2
O14 Y1 O15 141.5(3) 4 2
OW1 Y1 O15 78.6(3) . 2
O2 Y1 O15 77.6(2) 3_645 2
O1 Y1 O17 70.0(2) . .
O18 Y1 O17 68.3(2) . .
O14 Y1 O17 77.0(2) 4 .
OW1 Y1 O17 140.3(3) . .
O2 Y1 O17 137.0(2) 3_645 .
O15 Y1 O17 125.3(2) 2 .
O1 Y1 O19 135.2(2) . .
O18 Y1 O19 71.3(2) . .
O14 Y1 O19 71.0(2) 4 .
OW1 Y1 O19 112.9(3) . .
O2 Y1 O19 72.5(2) 3_645 .
O15 Y1 O19 142.5(2) 2 .
O17 Y1 O19 69.3(2) . .
O1 Y1 Y3 98.50(17) . .
O18 Y1 Y3 77.07(16) . .
O14 Y1 Y3 58.7(2) 4 .
OW1 Y1 Y3 124.2(2) . .
O2 Y1 Y3 109.29(18) 3_645 .
O15 Y1 Y3 157.10(19) 2 .
O17 Y1 Y3 36.00(14) . .
O19 Y1 Y3 36.83(14) . .
O1 Y1 Y4 141.00(17) . .
O18 Y1 Y4 37.60(15) . .
O14 Y1 Y4 108.4(2) 4 .
OW1 Y1 Y4 131.3(3) . .
O2 Y1 Y4 61.57(19) 3_645 .
O15 Y1 Y4 107.57(19) 2 .
O17 Y1 Y4 76.08(15) . .
O19 Y1 Y4 37.42(14) . .
Y3 Y1 Y4 60.90(2) . .
O1 Y1 Y2 82.10(17) . .
O18 Y1 Y2 35.20(16) . .
O14 Y1 Y2 111.7(2) 4 .
OW1 Y1 Y2 169.8(3) . .
O2 Y1 Y2 115.56(19) 3_645 .
O15 Y1 Y2 98.39(19) 2 .
O17 Y1 Y2 35.35(15) . .
O19 Y1 Y2 75.50(14) . .
Y3 Y1 Y2 58.78(2) . .
Y4 Y1 Y2 58.97(2) . .
O12 Y2 O5 80.7(3) 3_545 .
O12 Y2 O20 131.6(3) 3_545 .
O5 Y2 O20 139.5(3) . .
O12 Y2 O9 146.4(3) 3_545 .
O5 Y2 O9 87.4(3) . .
O20 Y2 O9 75.4(3) . .
O12 Y2 O17 120.4(3) 3_545 .
O5 Y2 O17 72.5(2) . .
O20 Y2 O17 69.7(2) . .
O9 Y2 O17 84.8(2) . .
O12 Y2 O8 84.1(3) 3_545 3_545
O5 Y2 O8 138.8(3) . 3_545
O20 Y2 O8 76.6(3) . 3_545
O9 Y2 O8 84.5(3) . 3_545
O17 Y2 O8 146.2(2) . 3_545
O12 Y2 O18 71.4(3) 3_545 .
O5 Y2 O18 107.6(2) . .
O20 Y2 O18 70.7(2) . .
O9 Y2 O18 142.1(2) . .
O17 Y2 O18 68.0(2) . .
O8 Y2 O18 103.3(2) 3_545 .
O12 Y2 OW2 74.3(3) 3_545 .
O5 Y2 OW2 70.9(2) . .
O20 Y2 OW2 133.6(2) . .
O9 Y2 OW2 72.2(2) . .
O17 Y2 OW2 137.2(2) . .
O8 Y2 OW2 68.2(2) 3_545 .
O18 Y2 OW2 145.3(2) . .
O12 Y2 Y3 146.9(2) 3_545 .
O5 Y2 Y3 102.1(2) . .
O20 Y2 Y3 37.42(17) . .
O9 Y2 Y3 66.33(19) . .
O17 Y2 Y3 35.74(15) . .
O8 Y2 Y3 111.3(2) 3_545 .
O18 Y2 Y3 76.43(15) . .
OW2 Y2 Y3 138.26(17) . .
O12 Y2 Y4 96.4(2) 3_545 .
O5 Y2 Y4 142.76(18) . .
O20 Y2 Y4 36.31(17) . .
O9 Y2 Y4 111.5(2) . .
O17 Y2 Y4 77.50(15) . .
O8 Y2 Y4 76.77(18) 3_545 .
O18 Y2 Y4 38.92(14) . .
OW2 Y2 Y4 144.35(17) . .
Y3 Y2 Y4 61.32(2) . .
O12 Y2 Y1 89.1(2) 3_545 .
O5 Y2 Y1 82.88(18) . .
O20 Y2 Y1 75.37(16) . .
O9 Y2 Y1 120.61(19) . .
O17 Y2 Y1 36.50(15) . .
O8 Y2 Y1 135.04(19) 3_545 .
O18 Y2 Y1 33.75(15) . .
OW2 Y2 Y1 150.65(16) . .
Y3 Y2 Y1 59.04(2) . .
Y4 Y2 Y1 59.90(2) . .
O11 Y3 O17 144.5(3) 4 .
O11 Y3 O19 91.8(3) 4 .
O17 Y3 O19 75.2(2) . .
O11 Y3 O10 111.6(3) 4 .
O17 Y3 O10 82.2(2) . .
O19 Y3 O10 155.9(2) . .
O11 Y3 O13 82.0(3) 4 .
O17 Y3 O13 133.5(2) . .
O19 Y3 O13 111.2(2) . .
O10 Y3 O13 78.8(2) . .
O11 Y3 O20 136.1(3) 4 .
O17 Y3 O20 70.3(2) . .
O19 Y3 O20 69.5(2) . .
O10 Y3 O20 95.4(2) . .
O13 Y3 O20 69.8(2) . .
O11 Y3 O16 74.2(3) 4 4
O17 Y3 O16 77.8(2) . 4
O19 Y3 O16 105.5(2) . 4
O10 Y3 O16 77.0(3) . 4
O13 Y3 O16 136.5(2) . 4
O20 Y3 O16 147.9(2) . 4
O11 Y3 Y2 171.0(2) 4 .
O17 Y3 Y2 36.96(16) . .
O19 Y3 Y2 80.25(15) . .
O10 Y3 Y2 76.75(17) . .
O13 Y3 Y2 97.04(17) . .
O20 Y3 Y2 36.81(15) . .
O16 Y3 Y2 111.72(18) 4 .
O11 Y3 Y1 113.9(2) 4 .
O17 Y3 Y1 38.46(16) . .
O19 Y3 Y1 40.62(16) . .
O10 Y3 Y1 119.51(18) . .
O13 Y3 Y1 144.17(16) . .
O20 Y3 Y1 77.57(15) . .
O16 Y3 Y1 79.33(18) 4 .
Y2 Y3 Y1 62.18(2) . .
O11 Y3 Y4 111.2(2) 4 .
O17 Y3 Y4 77.00(16) . .
O19 Y3 Y4 35.69(15) . .
O10 Y3 Y4 130.72(18) . .
O13 Y3 Y4 84.07(16) . .
O20 Y3 Y4 35.47(16) . .
O16 Y3 Y4 138.41(18) 4 .
Y2 Y3 Y4 59.91(2) . .
Y1 Y3 Y4 60.46(2) . .
O3 Y4 O7 78.5(3) 2_554 2_554
O3 Y4 O4 142.0(2) 2_554 3_645
O7 Y4 O4 79.0(3) 2_554 3_645
O3 Y4 O6 96.0(2) 2_554 3_545
O7 Y4 O6 148.9(3) 2_554 3_545
O4 Y4 O6 87.7(2) 3_645 3_545
O3 Y4 O20 73.3(2) 2_554 .
O7 Y4 O20 126.1(2) 2_554 .
O4 Y4 O20 144.1(2) 3_645 .
O6 Y4 O20 79.8(2) 3_545 .
O3 Y4 O19 101.5(2) 2_554 .
O7 Y4 O19 73.8(2) 2_554 .
O4 Y4 O19 101.2(2) 3_645 .
O6 Y4 O19 136.8(2) 3_545 .
O20 Y4 O19 68.3(2) . .
O3 Y4 O18 142.0(2) 2_554 .
O7 Y4 O18 130.5(2) 2_554 .
O4 Y4 O18 74.7(2) 3_645 .
O6 Y4 O18 70.8(2) 3_545 .
O20 Y4 O18 69.4(2) . .
O19 Y4 O18 71.1(2) . .
O3 Y4 OW3 74.8(3) 2_554 .
O7 Y4 OW3 76.9(3) 2_554 .
O4 Y4 OW3 70.4(3) 3_645 .
O6 Y4 OW3 72.2(3) 3_545 .
O20 Y4 OW3 134.5(3) . .
O19 Y4 OW3 150.6(3) . .
O18 Y4 OW3 129.3(2) . .
O3 Y4 Y2 104.44(18) 2_554 .
O7 Y4 Y2 152.1(2) 2_554 .
O4 Y4 Y2 109.74(17) 3_645 .
O6 Y4 Y2 59.04(19) 3_545 .
O20 Y4 Y2 35.85(14) . .
O19 Y4 Y2 78.41(15) . .
O18 Y4 Y2 37.93(15) . .
OW3 Y4 Y2 131.0(2) . .
O3 Y4 Y1 138.15(17) 2_554 .
O7 Y4 Y1 97.77(19) 2_554 .
O4 Y4 Y1 75.21(18) 3_645 .
O6 Y4 Y1 105.96(17) 3_545 .
O20 Y4 Y1 76.14(16) . .
O19 Y4 Y1 39.65(15) . .
O18 Y4 Y1 35.13(15) . .
OW3 Y4 Y1 145.61(19) . .
Y2 Y4 Y1 61.14(2) . .
O3 Y4 Y3 80.02(17) 2_554 .
O7 Y4 Y3 95.3(2) 2_554 .
O4 Y4 Y3 132.43(18) 3_645 .
O6 Y4 Y3 114.08(19) 3_545 .
O20 Y4 Y3 35.60(16) . .
O19 Y4 Y3 34.34(15) . .
O18 Y4 Y3 73.94(15) . .
OW3 Y4 Y3 154.66(18) . .
Y2 Y4 Y3 58.77(2) . .
Y1 Y4 Y3 58.65(2) . .
O1 S1 O3 109.4(4) . .
O1 S1 O4 109.6(4) . .
O3 S1 O4 110.2(4) . .
O1 S1 O2 109.8(4) . .
O3 S1 O2 108.8(4) . .
O4 S1 O2 108.9(4) . .
O7 S2 O5 110.3(5) . .
O7 S2 O8 110.6(5) . .
O5 S2 O8 110.3(5) . .
O7 S2 O6 107.8(4) . .
O5 S2 O6 109.3(4) . .
O8 S2 O6 108.4(4) . .
O12 S3 O11 108.3(5) . .
O12 S3 O9 109.6(5) . .
O11 S3 O9 108.0(5) . .
O12 S3 O10 109.9(4) . .
O11 S3 O10 110.6(4) . .
O9 S3 O10 110.4(4) . .
O15 S4 O13 110.4(4) . .
O15 S4 O14 110.6(5) . .
O13 S4 O14 108.6(4) . .
O15 S4 O16 110.1(4) . .
O13 S4 O16 109.9(4) . .
O14 S4 O16 107.2(5) . .
S1 O1 Y1 150.4(4) . .
S1 O2 Y1 140.7(4) . 3_655
S1 O3 Y4 157.9(4) . 2
S1 O4 Y4 125.1(4) . 3_655
S2 O5 Y2 148.2(5) . .
S2 O6 Y4 131.6(4) . 3
S2 O7 Y4 155.2(4) . 2
S2 O8 Y2 122.8(5) . 3
S3 O9 Y2 143.1(5) . .
S3 O10 Y3 129.6(4) . .
S3 O11 Y3 153.6(5) . 4_455
S3 O12 Y2 159.7(5) . 3
S4 O13 Y3 146.3(4) . .
S4 O14 Y1 144.9(5) . 4_455
S4 O15 Y1 171.5(5) . 2_554
S4 O16 Y3 118.4(4) . 4_455
Y3 O17 Y2 107.3(2) . .
Y3 O17 Y1 105.5(2) . .
Y2 O17 Y1 108.2(2) . .
Y1 O18 Y2 111.0(3) . .
Y1 O18 Y4 107.3(2) . .
Y2 O18 Y4 103.1(2) . .
Y3 O19 Y4 110.0(3) . .
Y3 O19 Y1 102.6(2) . .
Y4 O19 Y1 102.9(2) . .
Y2 O20 Y4 107.8(3) . .
Y2 O20 Y3 105.8(3) . .
Y4 O20 Y3 108.9(3) . .

loop_
_geom_bond_atom_site_label_1
_geom_bond_atom_site_label_2
_geom_bond_distance
_geom_bond_site_symmetry_2
Y1 O1 2.292(6) .
Y1 O18 2.293(6) .
Y1 O14 2.330(7) 4
Y1 OW1 2.338(8) .
Y1 O2 2.342(7) 3_645
Y1 O15 2.363(7) 2
Y1 O17 2.411(6) .
Y1 O19 2.491(6) .
Y1 Y3 3.7346(12) .
Y1 Y4 3.8047(11) .
Y1 Y2 3.8516(12) .
Y2 O12 2.251(7) 3_545
Y2 O5 2.314(7) .
Y2 O20 2.318(6) .
Y2 O9 2.336(7) .
Y2 O17 2.345(6) .
Y2 O8 2.361(7) 3_545
Y2 O18 2.379(6) .
Y2 OW2 2.555(7) .
Y2 Y3 3.7240(11) .
Y2 Y4 3.7684(11) .
Y3 O11 2.251(7) 4
Y3 O17 2.278(6) .
Y3 O19 2.293(6) .
Y3 O10 2.317(7) .
Y3 O13 2.341(7) .
Y3 O20 2.352(7) .
Y3 O16 2.459(7) 4
Y3 Y4 3.8211(12) .
Y4 O3 2.281(6) 2_554
Y4 O7 2.288(6) 2_554
Y4 O4 2.310(7) 3_645
Y4 O6 2.339(6) 3_545
Y4 O20 2.344(7) .
Y4 O19 2.372(6) .
Y4 O18 2.431(6) .
Y4 OW3 2.501(7) .
S1 O1 1.454(6) .
S1 O3 1.456(7) .
S1 O4 1.470(7) .
S1 O2 1.478(7) .
S2 O7 1.445(7) .
S2 O5 1.450(7) .
S2 O8 1.454(8) .
S2 O6 1.491(7) .
S3 O12 1.444(7) .
S3 O11 1.454(7) .
S3 O9 1.458(7) .
S3 O10 1.469(7) .
S4 O15 1.455(7) .
S4 O13 1.469(6) .
S4 O14 1.477(8) .
S4 O16 1.486(7) .
O2 Y1 2.342(7) 3_655
O3 Y4 2.281(6) 2
O4 Y4 2.310(7) 3_655
O6 Y4 2.339(6) 3
O7 Y4 2.288(6) 2
O8 Y2 2.361(7) 3
O11 Y3 2.251(7) 4_455
O12 Y2 2.251(7) 3
O14 Y1 2.330(7) 4_455
O15 Y1 2.363(7) 2_554
O16 Y3 2.459(7) 4_455
